data_2100523
loop_
_publ_author_name
'V. Tsirelson'
'A. Stash'
'V. Potemkin'
'A. Rykounov'
'A. Shutalev'
'E. Zhurova'
'V. Zhurov'
'A. A. Pinkerton'
'G. Gurskaya'
'V. Zavodnik'

_publ_contact_author
;
Vladimir G. Tsirelson
;
_publ_contact_author_email tsirel@muctr.edu.ru
_publ_section_title
;
 Molecular and crystal properties of ethyl
 4,6-dimethyl-2-thioxo-1,2,3,4-tetrahydropyrimidine-5-carboxylate from
 experimental and theoretical electron densities
;
_journal_coeditor_code AV5058
_journal_date_accepted 2006-05-03
_journal_date_recd_electronic 2006-03-07
_journal_issue 4
_journal_name_full 'Acta Crystallographica Section B'
_journal_page_first 676
_journal_page_last 688
_journal_paper_category FA
_journal_paper_doi 10.1107/S0108768106016326
_journal_volume 62
_journal_year 2006
_chemical_formula_sum 'C9 H14 N2 O2 S'
_chemical_formula_weight 214.28
_space_group_IT_number 2
_symmetry_cell_setting triclinic
_symmetry_space_group_name_Hall '-P 1'
_symmetry_space_group_name_H-M 'P -1'
_atom_type_scat_source 'Koritsanszky et al, (2003)'
_cell_angle_alpha 87.0550(10)
_cell_angle_beta 70.5690(10)
_cell_angle_gamma 72.8980(10)
_cell_formula_units_Z 2
_cell_length_a 7.2934(2)
_cell_length_b 7.8145(2)
_cell_length_c 10.2181(3)
_cell_measurement_reflns_used 71444
_cell_measurement_temperature 110.00(10)
_cell_measurement_theta_max 55.82
_cell_measurement_theta_min 2.12
_cell_volume 524.22(3)
_computing_cell_refinement 'Otwinowski & Minor (1997)'
_computing_data_collection CrystalClear,(2005)
_computing_data_reduction 'Zhurov et al,(2005)'
_computing_molecular_graphics 'Koritsanszky et al, (2003)'
_computing_publication_material 'Koritsanszky et al, (2003)'
_computing_structure_refinement 'Koritsanszky et al, (2003)'
_computing_structure_solution 'Sheldrick (1997)'
_diffrn_measured_fraction_theta_full 55.82
_diffrn_measurement_device
;
Bruker diffractometer with a SMART 6000 CCD detector
;
_diffrn_measurement_method \w
_diffrn_radiation_type 'Mo K\a'
_diffrn_radiation_wavelength 0.71073
_diffrn_reflns_av_R_equivalents 0.0286
_diffrn_reflns_limit_h_max 16
_diffrn_reflns_limit_h_min 0
_diffrn_reflns_limit_k_max 18
_diffrn_reflns_limit_k_min -16
_diffrn_reflns_limit_l_max 23
_diffrn_reflns_limit_l_min -22
_diffrn_reflns_number 71444
_diffrn_reflns_theta_full 55.82
_diffrn_reflns_theta_max 55.82
_diffrn_reflns_theta_min 2.12
_exptl_absorpt_coefficient_mu 0.286
_exptl_absorpt_correction_type none
_exptl_crystal_colour colorless
_exptl_crystal_density_diffrn 1.358
_exptl_crystal_description 'rhombic '
_exptl_crystal_F_000 228
_exptl_crystal_size_max 0.36
_exptl_crystal_size_mid 0.24
_exptl_crystal_size_min 0.16
_refine_diff_density_max 0.131
_refine_diff_density_min -0.219
_refine_ls_extinction_coef 0.0
_refine_ls_extinction_method none
_refine_ls_goodness_of_fit_ref 1.20
_refine_ls_hydrogen_treatment refall
_refine_ls_number_parameters 398
_refine_ls_number_reflns 9412
_refine_ls_R_factor_gt 0.0194
_refine_ls_shift/su_max 0.0202
_refine_ls_structure_factor_coef Fsqd
_refine_ls_weighting_details w=1/[s^2^(Fsqd)]
_refine_ls_weighting_scheme calc
_refine_ls_wR_factor_ref 0.0221
_reflns_number_gt 9412
_reflns_number_total 12501
_reflns_threshold_expression I>3\s
_cod_data_source_file av5058.cif
_cod_data_source_block GUR2
_cod_original_sg_symbol_H-M P-1
_cod_database_code 2100523

loop_
_symmetry_equiv_pos_site_id
_symmetry_equiv_pos_as_xyz
1 +X,+Y,+Z
2 -X,-Y,-Z

loop_
_atom_site_aniso_label
_atom_site_aniso_U_11
_atom_site_aniso_U_22
_atom_site_aniso_U_33
_atom_site_aniso_U_12
_atom_site_aniso_U_13
_atom_site_aniso_U_23
S 0.01146(2) 0.02336(4) 0.01337(2) -0.00552(2) -0.00531(2) 0.00517(2)
O1 0.01176(6) 0.03285(15) 0.01717(8) -0.01151(7) -0.00626(6) 0.00671(9)
O2 0.01218(5) 0.02717(12) 0.01323(7) -0.00882(6) -0.00564(5) 0.00576(7)
N1 0.01049(5) 0.02014(10) 0.01236(7) -0.00724(6) -0.00465(5) 0.00449(7)
N3 0.01038(5) 0.02167(10) 0.01477(7) -0.00641(6) -0.00452(5) 0.00735(7)
C2 0.01026(6) 0.01593(9) 0.01216(7) -0.00439(6) -0.00393(5) 0.00299(7)
C4 0.00963(6) 0.01910(10) 0.01305(8) -0.00569(6) -0.00376(5) 0.00387(7)
C4' 0.01515(8) 0.02637(15) 0.01556(10) 0.00004(9) -0.00329(7) 0.00099(10)
C5 0.00923(5) 0.01713(9) 0.01211(7) -0.00532(6) -0.00377(5) 0.00285(7)
C5' 0.00957(5) 0.01766(10) 0.01281(7) -0.00539(6) -0.00428(5) 0.00259(7)
C6 0.00936(5) 0.01724(9) 0.01135(7) -0.00541(6) -0.00340(5) 0.00262(7)
C6' 0.01286(7) 0.03141(17) 0.01321(8) -0.01027(9) -0.00420(6) 0.00678(10)
C7 0.01325(7) 0.02095(11) 0.01313(8) -0.00509(7) -0.00550(6) 0.00181(8)
C8 0.01982(10) 0.02545(15) 0.01362(9) -0.00616(10) -0.00459(8) 0.00322(10)

loop_
_atom_site_label
_atom_site_fract_x
_atom_site_fract_y
_atom_site_fract_z
_atom_site_U_iso_or_equiv
_atom_site_occupancy
S 0.187300(10) 0.96544(2) 0.115640(10) 0.016 1.0000
O1 0.86080(4) 0.76666(6) 0.44893(3) 0.021 1.0000
O2 0.60553(4) 0.69576(5) 0.61292(3) 0.018 1.0000
N1 0.26671(3) 0.82174(5) 0.33850(3) 0.014 1.0000
N3 0.52655(4) 0.90635(5) 0.17878(3) 0.016 1.0000
C2 0.33887(4) 0.89339(5) 0.21355(3) 0.013 1.0000
C4 0.67488(4) 0.82071(5) 0.24809(3) 0.014 1.0000
C4' 0.82546(5) 0.65044(7) 0.16374(4) 0.019 1.0000
C5 0.56472(4) 0.78479(5) 0.39624(3) 0.013 1.0000
C5' 0.68923(4) 0.75005(5) 0.48707(3) 0.013 1.0000
C6 0.36891(4) 0.78006(5) 0.43451(3) 0.013 1.0000
C6' 0.24022(5) 0.73565(7) 0.57232(3) 0.019 1.0000
C7 0.73244(4) 0.64908(6) 0.70039(3) 0.016 1.0000
C8 0.60562(6) 0.60082(7) 0.83881(4) 0.020 1.0000
H1 0.12339 0.81300 0.36711 0.021(5) 1.0000
H3 0.58135 0.96254 0.08855 0.029(5) 1.0000
H4 0.76430 0.91253 0.24388 0.022(4) 1.0000
H41' 0.94100 0.59726 0.20830 0.038(6) 1.0000
H42' 0.89434 0.68682 0.06209 0.023(5) 1.0000
H43' 0.74845 0.55609 0.16028 0.022(4) 1.0000
H61' 0.20632 0.83088 0.65339 0.058(7) 1.0000
H62' 0.10438 0.71738 0.56776 0.063(8) 1.0000
H63' 0.32515 0.61199 0.59844 0.046(6) 1.0000
H71 0.77831 0.76703 0.71180 0.027(5) 1.0000
H72 0.86353 0.53738 0.64578 0.023(5) 1.0000
H81 0.47685 0.71072 0.88634 0.038(6) 1.0000
H82 0.56521 0.48427 0.82788 0.034(5) 1.0000
H83 0.69243 0.56565 0.90617 0.040(6) 1.0000

loop_
_geom_angle_atom_site_label_1
_geom_angle_atom_site_label_2
_geom_angle_atom_site_label_3
_geom_angle_site_symmetry_1
_geom_angle_site_symmetry_2
_geom_angle_site_symmetry_3
_geom_angle
_geom_angle_publ_flag
C5' O2 C7 1_555 1_555 1_555 116.36(3) yes
C2 N1 C6 1_555 1_555 1_555 124.02(2) yes
C2 N3 C4 1_555 1_555 1_555 125.59(3) yes
N3 C2 N1 1_555 1_555 1_555 116.50(3) yes
N3 C2 S 1_555 1_555 1_555 123.79(3) yes
N1 C2 S 1_555 1_555 1_555 119.70(2) yes
N3 C4 C5 1_555 1_555 1_555 109.78(3) yes
N3 C4 C4' 1_555 1_555 1_555 109.71(3) yes
C5 C4 C4' 1_555 1_555 1_555 112.73(3) yes
C6 C5 C5' 1_555 1_555 1_555 125.19(3) yes
C6 C5 C4 1_555 1_555 1_555 120.43(3) yes
C5' C5 C4 1_555 1_555 1_555 114.34(3) yes
O1 C5' O2 1_555 1_555 1_555 122.07(3) yes
O1 C5' C5 1_555 1_555 1_555 122.10(3) yes
O2 C5' C5 1_555 1_555 1_555 115.81(3) yes
C5 C6 N1 1_555 1_555 1_555 119.00(3) yes
C5 C6 C6' 1_555 1_555 1_555 128.13(3) yes
N1 C6 C6' 1_555 1_555 1_555 112.87(2) yes
O2 C7 C8 1_555 1_555 1_555 107.50(3) yes

loop_
_geom_bond_atom_site_label_1
_geom_bond_atom_site_label_2
_geom_bond_site_symmetry_1
_geom_bond_site_symmetry_2
_geom_bond_distance
_geom_bond_publ_flag
S C2 1_555 1_555 1.6887(3) yes
O1 C5' 1_555 1_555 1.2249(4) yes
O2 C5' 1_555 1_555 1.3343(4) yes
O2 C7 1_555 1_555 1.4514(4) yes
N1 C2 1_555 1_555 1.3687(4) yes
N1 C6 1_555 1_555 1.3910(4) yes
N3 C2 1_555 1_555 1.3283(4) yes
N3 C4 1_555 1_555 1.4679(4) yes
C4 C5 1_555 1_555 1.5151(4) yes
C4 C4' 1_555 1_555 1.5323(5) yes
C5 C6 1_555 1_555 1.3607(4) yes
C5 C5' 1_555 1_555 1.4661(4) yes
C6 C6' 1_555 1_555 1.4988(4) yes
C7 C8 1_555 1_555 1.5094(5) yes
